data_2018199
loop_
_publ_author_name
'Parkin, Sean R.'
'Behrman, Edward J.'

_publ_section_title
;
 Channel-forming solvate crystals and isostructural solvent-free powder
 of 5-hydroxy-6-methyl-2-pyridone
;
_journal_coeditor_code MX3051
_journal_issue 8
_journal_name_full 'Acta Crystallographica Section C'
_journal_page_first o324
_journal_page_last o328
_journal_paper_doi 10.1107/S0108270111026254
_journal_volume 67
_journal_year 2011
_chemical_formula_iupac 'C6 H7 N O2'
_chemical_formula_moiety 'C6 H7 N O2'
_chemical_formula_sum 'C6 H7 N O2'
_chemical_formula_weight 125.13
_chemical_name_systematic
;
5-hydroxy-6-methyl-2-pyridone
;
_space_group_IT_number 148
_symmetry_cell_setting trigonal
_symmetry_space_group_name_Hall '-R 3'
_symmetry_space_group_name_H-M 'R -3 :H'
_atom_sites_solution_hydrogens geom
_atom_sites_solution_primary direct
_atom_sites_solution_secondary difmap
_audit_creation_method SHELXL97
_cell_angle_alpha 90.00
_cell_angle_beta 90.00
_cell_angle_gamma 120.00
_cell_formula_units_Z 18
_cell_length_a 25.2734(7)
_cell_length_b 25.2734(7)
_cell_length_c 5.2602(7)
_cell_measurement_reflns_used 10421
_cell_measurement_temperature 293.0(2)
_cell_measurement_theta_max 25.35
_cell_measurement_theta_min 1.02
_cell_volume 2909.8(4)
_computing_cell_refinement 'SCALEPACK (Otwinowski & Minor, 1997)'
_computing_data_collection 'COLLECT (Nonius, 1998)'
_computing_data_reduction 'DENZO-SMN (Otwinowski & Minor, 1997)'
_computing_molecular_graphics 'XP in SHELXTL (Sheldrick, 2008)'
_computing_publication_material
;
SHELXL97 (Sheldrick, 2008) and local procedures
;
_computing_structure_refinement 'SHELXL97 (Sheldrick, 2008)'
_computing_structure_solution 'SHELXS97 (Sheldrick, 2008)'
_diffrn_ambient_temperature 293.0(2)
_diffrn_detector_area_resol_mean 9.1
_diffrn_measured_fraction_theta_full 0.999
_diffrn_measured_fraction_theta_max 0.999
_diffrn_measurement_device_type 'Nonius KappaCCD area-detector'
_diffrn_measurement_method '\w scans at fixed \c = 55\%'
_diffrn_radiation_monochromator graphite
_diffrn_radiation_source 'fine-focus sealed tube'
_diffrn_radiation_type MoK\a
_diffrn_radiation_wavelength 0.71073
_diffrn_reflns_av_R_equivalents 0.0890
_diffrn_reflns_av_sigmaI/netI 0.0419
_diffrn_reflns_limit_h_max 30
_diffrn_reflns_limit_h_min -30
_diffrn_reflns_limit_k_max 30
_diffrn_reflns_limit_k_min -30
_diffrn_reflns_limit_l_max 6
_diffrn_reflns_limit_l_min -6
_diffrn_reflns_number 10602
_diffrn_reflns_theta_full 25.33
_diffrn_reflns_theta_max 25.33
_diffrn_reflns_theta_min 2.79
_diffrn_standards_number 0
_exptl_absorpt_coefficient_mu 0.098
_exptl_absorpt_correction_type none
_exptl_crystal_colour 'pale yellow'
_exptl_crystal_density_diffrn 1.285
_exptl_crystal_density_method 'not measured'
_exptl_crystal_description block
_exptl_crystal_F_000 1188
_exptl_crystal_size_max 0.20
_exptl_crystal_size_mid 0.10
_exptl_crystal_size_min 0.10
_refine_diff_density_max 0.383
_refine_diff_density_min -0.180
_refine_ls_extinction_method none
_refine_ls_goodness_of_fit_ref 1.022
_refine_ls_hydrogen_treatment constr
_refine_ls_matrix_type full
_refine_ls_number_parameters 84
_refine_ls_number_reflns 1184
_refine_ls_number_restraints 0
_refine_ls_restrained_S_all 1.022
_refine_ls_R_factor_all 0.1131
_refine_ls_R_factor_gt 0.0626
_refine_ls_shift/su_max 0.002
_refine_ls_shift/su_mean 0.000
_refine_ls_structure_factor_coef Fsqd
_refine_ls_weighting_details 'calc w = 1/[\s^2^(Fo^2^)+(0.1252P)^2^] where P=(Fo^2^+2Fc^2^)/3'
_refine_ls_weighting_scheme calc
_refine_ls_wR_factor_gt 0.1642
_refine_ls_wR_factor_ref 0.1983
_reflns_number_gt 699
_reflns_number_total 1184
_reflns_threshold_expression I>2\s(I)
_cod_data_source_file mx3051.cif
_cod_data_source_block Ic2
_cod_original_sg_symbol_H-M 'R -3'
_cod_database_code 2018199
_cod_database_fobs_code 2018199

loop_
_symmetry_equiv_pos_as_xyz
'x, y, z'
'-y, x-y, z'
'-x+y, -x, z'
'x+2/3, y+1/3, z+1/3'
'-y+2/3, x-y+1/3, z+1/3'
'-x+y+2/3, -x+1/3, z+1/3'
'x+1/3, y+2/3, z+2/3'
'-y+1/3, x-y+2/3, z+2/3'
'-x+y+1/3, -x+2/3, z+2/3'
'-x, -y, -z'
'y, -x+y, -z'
'x-y, x, -z'
'-x+2/3, -y+1/3, -z+1/3'
'y+2/3, -x+y+1/3, -z+1/3'
'x-y+2/3, x+1/3, -z+1/3'
'-x+1/3, -y+2/3, -z+2/3'
'y+1/3, -x+y+2/3, -z+2/3'
'x-y+1/3, x+2/3, -z+2/3'

loop_
_atom_site_type_symbol
_atom_site_label
_atom_site_fract_x
_atom_site_fract_y
_atom_site_fract_z
_atom_site_U_iso_or_equiv
_atom_site_adp_type
_atom_site_calc_flag
_atom_site_refinement_flags
_atom_site_occupancy
_atom_site_symmetry_multiplicity
N N1 0.55471(9) 0.50936(10) 0.2540(4) 0.0469(7) Uani d . 1 1
H H1 0.5347 0.4855 0.1299 0.056 Uiso calc R 1 1
C C2 0.55043(12) 0.56042(12) 0.2842(5) 0.0451(8) Uani d . 1 1
C C3 0.58337(13) 0.59843(13) 0.4906(5) 0.0498(8) Uani d . 1 1
H H3 0.5821 0.6340 0.5219 0.060 Uiso calc R 1 1
C C4 0.61702(12) 0.58290(12) 0.6440(5) 0.0503(8) Uani d . 1 1
H H4 0.6381 0.6079 0.7808 0.060 Uiso calc R 1 1
C C5 0.62045(12) 0.53019(13) 0.6001(5) 0.0486(8) Uani d . 1 1
C C6 0.58800(12) 0.49263(12) 0.4034(5) 0.0485(8) Uani d . 1 1
O O1 0.51767(8) 0.57110(8) 0.1310(3) 0.0534(7) Uani d . 1 1
O O2 0.65333(10) 0.51347(9) 0.7566(4) 0.0633(7) Uani d . 1 1
H H2 0.6878 0.5427 0.7770 0.095 Uiso calc R 1 1
C C7 0.58497(15) 0.43381(14) 0.3428(6) 0.0664(9) Uani d . 1 1
H H7A 0.6085 0.4260 0.4651 0.100 Uiso calc R 1 1
H H7B 0.6013 0.4360 0.1758 0.100 Uiso calc R 1 1
H H7C 0.5432 0.4014 0.3483 0.100 Uiso calc R 1 1

loop_
_atom_site_aniso_label
_atom_site_aniso_U_11
_atom_site_aniso_U_22
_atom_site_aniso_U_33
_atom_site_aniso_U_12
_atom_site_aniso_U_13
_atom_site_aniso_U_23
N1 0.0489(14) 0.0411(14) 0.0438(13) 0.0174(11) -0.0034(11) -0.0057(10)
C2 0.0422(16) 0.0419(16) 0.0418(16) 0.0140(14) 0.0057(13) 0.0020(13)
C3 0.0541(18) 0.0432(16) 0.0455(16) 0.0195(14) 0.0028(14) -0.0029(13)
C4 0.0477(17) 0.0488(17) 0.0396(15) 0.0130(14) -0.0014(13) -0.0039(13)
C5 0.0432(16) 0.0472(17) 0.0455(16) 0.0152(14) 0.0001(13) 0.0070(14)
C6 0.0452(16) 0.0447(16) 0.0492(16) 0.0178(14) 0.0045(14) 0.0039(13)
O1 0.0549(12) 0.0521(13) 0.0503(12) 0.0246(10) -0.0083(9) -0.0017(9)
O2 0.0576(14) 0.0575(13) 0.0651(14) 0.0215(11) -0.0102(11) 0.0054(10)
C7 0.071(2) 0.056(2) 0.075(2) 0.0338(17) -0.0127(18) -0.0051(17)

loop_
_atom_type_symbol
_atom_type_description
_atom_type_scat_dispersion_real
_atom_type_scat_dispersion_imag
_atom_type_scat_source
C C 0.0033 0.0016 'International Tables Vol C Tables 4.2.6.8 and 6.1.1.4'
H H 0.0000 0.0000 'International Tables Vol C Tables 4.2.6.8 and 6.1.1.4'
N N 0.0061 0.0033 'International Tables Vol C Tables 4.2.6.8 and 6.1.1.4'
O O 0.0106 0.0060 'International Tables Vol C Tables 4.2.6.8 and 6.1.1.4'

loop_
_geom_angle_atom_site_label_1
_geom_angle_atom_site_label_2
_geom_angle_atom_site_label_3
_geom_angle
C2 N1 C6 125.6(2)
C2 N1 H1 117.2
C6 N1 H1 117.2
O1 C2 N1 119.7(2)
O1 C2 C3 124.4(3)
N1 C2 C3 115.9(3)
C4 C3 C2 119.9(3)
C4 C3 H3 120.0
C2 C3 H3 120.0
C3 C4 C5 121.4(3)
C3 C4 H4 119.3
C5 C4 H4 119.3
C6 C5 O2 119.0(3)
C6 C5 C4 119.1(3)
O2 C5 C4 121.9(2)
N1 C6 C5 118.0(3)
N1 C6 C7 117.1(2)
C5 C6 C7 124.8(3)
C5 O2 H2 109.5
C6 C7 H7A 109.5
C6 C7 H7B 109.5
H7A C7 H7B 109.5
C6 C7 H7C 109.5
H7A C7 H7C 109.5
H7B C7 H7C 109.5

loop_
_geom_bond_atom_site_label_1
_geom_bond_atom_site_label_2
_geom_bond_distance
N1 C2 1.357(3)
N1 C6 1.364(3)
N1 H1 0.8600
C2 O1 1.278(3)
C2 C3 1.412(4)
C3 C4 1.365(4)
C3 H3 0.9300
C4 C5 1.397(4)
C4 H4 0.9300
C5 C6 1.366(4)
C5 O2 1.378(3)
C6 C7 1.484(4)
O2 H2 0.8200
C7 H7A 0.9600
C7 H7B 0.9600
C7 H7C 0.9600

loop_
_geom_hbond_atom_site_label_D
_geom_hbond_atom_site_label_H
_geom_hbond_atom_site_label_A
_geom_hbond_site_symmetry_A
_geom_hbond_distance_DH
_geom_hbond_distance_HA
_geom_hbond_distance_DA
_geom_hbond_angle_DHA
_geom_hbond_publ_flag
N1 H1 O1 10_665 0.86 1.95 2.804(3) 174.4 no
O2 H2 O1 8_655 0.82 1.84 2.653(3) 173.2 no

loop_
_geom_torsion_atom_site_label_1
_geom_torsion_atom_site_label_2
_geom_torsion_atom_site_label_3
_geom_torsion_atom_site_label_4
_geom_torsion
C6 N1 C2 O1 180.0(2)
C6 N1 C2 C3 -0.5(4)
O1 C2 C3 C4 179.9(2)
N1 C2 C3 C4 0.3(4)
C2 C3 C4 C5 0.8(4)
C3 C4 C5 C6 -1.9(4)
C3 C4 C5 O2 -178.7(2)
C2 N1 C6 C5 -0.5(4)
C2 N1 C6 C7 178.1(2)
O2 C5 C6 N1 178.6(2)
C4 C5 C6 N1 1.7(4)
O2 C5 C6 C7 0.1(4)
C4 C5 C6 C7 -176.8(3)

loop_
_cod_related_entry_id
_cod_related_entry_database
_cod_related_entry_code
1 ChemSpider 23979851
